data_8107252
loop_
_publ_author_name
'Lu, Zhi-Qiang'

_publ_section_title
;
 Crystal structure of 5,5&#x2032;-(1,4-phenylene)bis(1H-imidazol-3-ium)
 bis(2-(2-(carboxymethyl)phenyl)acetate), C32H30N4O8
;
_journal_issue 5
_journal_name_full 'Zeitschrift f\"ur Kristallographie - New Crystal Structures'
_journal_page_first 921
_journal_page_last 922
_journal_paper_doi 10.1515/ncrs-2022-0281
_journal_volume 237
_journal_year 2022
_chemical_formula_moiety '2(C10 H9 O4), C12 H12 N4'
_chemical_formula_sum 'C32 H30 N4 O8'
_chemical_formula_weight 598.60
_space_group_crystal_system monoclinic
_space_group_IT_number 14
_space_group_name_Hall '-P 2ybc'
_space_group_name_H-M_alt 'P 1 21/c 1'
_atom_sites_solution_hydrogens geom
_atom_sites_solution_primary dual
_atom_sites_solution_secondary difmap
_cell_angle_alpha 90
_cell_angle_beta 96.8070(10)
_cell_angle_gamma 90
_cell_formula_units_Z 2
_cell_length_a 9.4698(10)
_cell_length_b 10.9797(12)
_cell_length_c 14.0366(15)
_cell_measurement_reflns_used 3312
_cell_measurement_temperature 293(2)
_cell_measurement_theta_max 26.846
_cell_measurement_theta_min 2.361
_cell_volume 1449.2(3)
_computing_cell_refinement 'SAINT v8.34A (Bruker, 2013)'
_computing_data_collection 'Bruker SMART'
_computing_data_reduction 'SAINT v8.34A (Bruker, 2013)'
_computing_molecular_graphics 'Olex2 1.5 (Dolomanov et al., 2009)'
_computing_publication_material 'Olex2 1.5 (Dolomanov et al., 2009)'
_computing_structure_refinement 'SHELXL 2018/3 (Sheldrick, 2015)'
_computing_structure_solution 'SHELXS-97 (Sheldrick, 1990)'
_diffrn_ambient_temperature 293(2)
_diffrn_detector_area_resol_mean 10.0000
_diffrn_measured_fraction_theta_full 0.999
_diffrn_measured_fraction_theta_max 0.999
_diffrn_measurement_device_type 'Bruker Smart Apex CCD'
_diffrn_measurement_method 'phi and omega scans'
_diffrn_radiation_collimation 0.3
_diffrn_radiation_monochromator graphite
_diffrn_radiation_probe x-ray
_diffrn_radiation_source 'fine-focus sealed tube'
_diffrn_radiation_type MoK\a
_diffrn_radiation_wavelength 0.71073
_diffrn_reflns_av_R_equivalents 0.0234
_diffrn_reflns_av_unetI/netI 0.0219
_diffrn_reflns_Laue_measured_fraction_full 0.999
_diffrn_reflns_Laue_measured_fraction_max 0.999
_diffrn_reflns_limit_h_max 11
_diffrn_reflns_limit_h_min -11
_diffrn_reflns_limit_k_max 13
_diffrn_reflns_limit_k_min -13
_diffrn_reflns_limit_l_max 16
_diffrn_reflns_limit_l_min -16
_diffrn_reflns_number 9861
_diffrn_reflns_point_group_measured_fraction_full 0.999
_diffrn_reflns_point_group_measured_fraction_max 0.999
_diffrn_reflns_theta_full 25.000
_diffrn_reflns_theta_max 25.000
_diffrn_reflns_theta_min 2.852
_diffrn_source_current 30.0
_diffrn_source_power 1.5
_diffrn_source_voltage 50.0
_exptl_absorpt_coefficient_mu 0.100
_exptl_absorpt_correction_T_max 0.980
_exptl_absorpt_correction_T_min 0.970
_exptl_absorpt_correction_type multi-scan
_exptl_absorpt_process_details 'SADABS; Bruker,2000'
_exptl_crystal_colour colourless
_exptl_crystal_colour_primary colourless
_exptl_crystal_density_diffrn 1.372
_exptl_crystal_density_method 'not measured'
_exptl_crystal_description block
_exptl_crystal_F_000 628
_exptl_crystal_size_max 0.24
_exptl_crystal_size_mid 0.22
_exptl_crystal_size_min 0.21
_refine_diff_density_max 0.283
_refine_diff_density_min -0.184
_refine_diff_density_rms 0.035
_refine_ls_extinction_coef .
_refine_ls_extinction_method none
_refine_ls_goodness_of_fit_ref 1.002
_refine_ls_hydrogen_treatment constr
_refine_ls_matrix_type full
_refine_ls_number_parameters 200
_refine_ls_number_reflns 2545
_refine_ls_number_restraints 0
_refine_ls_restrained_S_all 1.002
_refine_ls_R_factor_all 0.0526
_refine_ls_R_factor_gt 0.0392
_refine_ls_shift/su_max 0.000
_refine_ls_shift/su_mean 0.000
_refine_ls_structure_factor_coef Fsqd
_refine_ls_weighting_details 'w=1/[\s^2^(Fo^2^)+(0.0602P)^2^+0.3695P] where P=(Fo^2^+2Fc^2^)/3'
_refine_ls_weighting_scheme calc
_refine_ls_wR_factor_gt 0.1032
_refine_ls_wR_factor_ref 0.1087
_reflns_Friedel_coverage 0.000
_reflns_Friedel_fraction_full .
_reflns_Friedel_fraction_max .
_reflns_number_gt 2029
_reflns_number_total 2545
_reflns_threshold_expression 'I > 2\s(I)'
_cod_data_source_file suppl_j_ncrs-2022-0281_suppl.cif
_cod_data_source_block a
_cod_database_code 8107252
_shelx_space_group_comment
;
The symmetry employed for this shelxl refinement is uniquely defined
by the following loop, which should always be used as a source of
symmetry information in preference to the above space-group names.
They are only intended as comments.
;
_olex2_refinement_description
;
1. Fixed Uiso
 At 1.2 times of:
  All C(H) groups, All C(H,H) groups, All N(H) groups
 At 1.5 times of:
  All O(H) groups
2.a Secondary CH2 refined with riding coordinates:
 C7(H7A,H7B), C9(H9A,H9B)
2.b Aromatic/amide H refined with riding coordinates:
 C1(H1), C2(H2), C3(H3), C4(H4A), N1(H1A), N2(H2A), C11(H11), C13(H13),
 C15(H15), C16(H16)
2.c Idealised tetrahedral OH refined as rotating group:
 O4(H4)
;
_olex2_submission_special_instructions 'No special instructions were received'

loop_
_space_group_symop_operation_xyz
'x, y, z'
'-x, y+1/2, -z+1/2'
'-x, -y, -z'
'x, -y-1/2, z-1/2'

loop_
_atom_site_label
_atom_site_type_symbol
_atom_site_fract_x
_atom_site_fract_y
_atom_site_fract_z
_atom_site_U_iso_or_equiv
_atom_site_adp_type
_atom_site_occupancy
_atom_site_site_symmetry_order
_atom_site_calc_flag
_atom_site_refinement_flags_posn
_atom_site_refinement_flags_adp
_atom_site_refinement_flags_occupancy
_atom_site_disorder_assembly
_atom_site_disorder_group
O1 O 0.21822(13) 0.16393(12) 0.23258(9) 0.0447(3) Uani 1 1 d . . . . .
O2 O 0.12210(15) 0.29655(14) 0.32479(9) 0.0606(4) Uani 1 1 d . . . . .
O3 O 0.22075(13) -0.13768(12) 0.22593(9) 0.0466(3) Uani 1 1 d . . . . .
O4 O 0.03828(14) -0.09800(14) 0.30725(10) 0.0548(4) Uani 1 1 d . . . . .
H4 H -0.006344 -0.136267 0.263390 0.082 Uiso 1 1 calc R U . . .
C1 C 0.58165(19) 0.14413(19) 0.36385(13) 0.0450(5) Uani 1 1 d . . . . .
H1 H 0.602236 0.226936 0.363479 0.054 Uiso 1 1 calc R U . . .
C2 C 0.6874(2) 0.0623(2) 0.35421(14) 0.0572(6) Uani 1 1 d . . . . .
H2 H 0.779113 0.089262 0.348477 0.069 Uiso 1 1 calc R U . . .
C3 C 0.6580(2) -0.0590(2) 0.35305(15) 0.0629(7) Uani 1 1 d . . . . .
H3 H 0.729645 -0.115198 0.346151 0.075 Uiso 1 1 calc R U . . .
C4 C 0.5220(3) -0.09884(18) 0.36209(14) 0.0549(6) Uani 1 1 d . . . . .
H4A H 0.502986 -0.181966 0.360818 0.066 Uiso 1 1 calc R U . . .
C5 C 0.41235(19) -0.01707(15) 0.37310(11) 0.0351(4) Uani 1 1 d . . . . .
C6 C 0.44397(17) 0.10708(15) 0.37420(11) 0.0324(4) Uani 1 1 d . . . . .
C7 C 0.3353(2) 0.20366(18) 0.38930(13) 0.0456(5) Uani 1 1 d . . . . .
H7A H 0.384636 0.280689 0.400527 0.055 Uiso 1 1 calc R U . . .
H7B H 0.293377 0.183695 0.447123 0.055 Uiso 1 1 calc R U . . .
C8 C 0.21595(17) 0.22130(15) 0.30849(12) 0.0346(4) Uani 1 1 d . . . . .
C9 C 0.2661(2) -0.06243(19) 0.38690(13) 0.0508(5) Uani 1 1 d . . . . .
H9A H 0.276452 -0.130955 0.430785 0.061 Uiso 1 1 calc R U . . .
H9B H 0.217070 0.001578 0.417459 0.061 Uiso 1 1 calc R U . . .
C10 C 0.17375(19) -0.10143(16) 0.29772(13) 0.0383(4) Uani 1 1 d . . . . .
N1 N 1.00003(15) 0.14205(13) 0.10357(10) 0.0385(4) Uani 1 1 d . . . . .
H1A H 1.071742 0.156174 0.145692 0.046 Uiso 1 1 calc R U . . .
N2 N 0.86829(14) 0.12664(13) -0.03169(10) 0.0347(3) Uani 1 1 d . . . . .
H2A H 0.841344 0.129337 -0.092354 0.042 Uiso 1 1 calc R U . . .
C11 C 0.54931(18) 0.04824(15) 0.08849(12) 0.0346(4) Uani 1 1 d . . . . .
H11 H 0.582445 0.080688 0.148172 0.042 Uiso 1 1 calc R U . . .
C12 C 0.63930(17) 0.04427(14) 0.01652(11) 0.0298(4) Uani 1 1 d . . . . .
C13 C 0.58789(18) -0.00471(15) -0.07214(12) 0.0347(4) Uani 1 1 d . . . . .
H13 H 0.646489 -0.008121 -0.120768 0.042 Uiso 1 1 calc R U . . .
C14 C 0.78590(17) 0.08888(14) 0.03739(11) 0.0305(4) Uani 1 1 d . . . . .
C15 C 0.87034(18) 0.09888(16) 0.12181(12) 0.0364(4) Uani 1 1 d . . . . .
H15 H 0.844638 0.079688 0.181944 0.044 Uiso 1 1 calc R U . . .
C16 C 0.99595(18) 0.15817(16) 0.01053(12) 0.0384(4) Uani 1 1 d . . . . .
H16 H 1.070512 0.187022 -0.020736 0.046 Uiso 1 1 calc R U . . .

loop_
_atom_site_aniso_label
_atom_site_aniso_U_11
_atom_site_aniso_U_22
_atom_site_aniso_U_33
_atom_site_aniso_U_23
_atom_site_aniso_U_13
_atom_site_aniso_U_12
O1 0.0399(7) 0.0543(8) 0.0367(7) -0.0101(6) -0.0089(5) 0.0079(6)
O2 0.0556(9) 0.0824(10) 0.0426(8) -0.0017(7) 0.0013(6) 0.0380(8)
O3 0.0479(8) 0.0593(8) 0.0313(7) -0.0071(6) -0.0003(6) -0.0072(6)
O4 0.0485(8) 0.0682(10) 0.0482(9) -0.0125(7) 0.0084(6) -0.0165(7)
C1 0.0426(11) 0.0545(12) 0.0356(10) -0.0007(8) -0.0050(8) -0.0096(9)
C2 0.0365(11) 0.0966(18) 0.0374(11) -0.0094(11) 0.0000(8) 0.0039(11)
C3 0.0507(14) 0.0912(18) 0.0438(12) -0.0154(12) -0.0065(10) 0.0370(12)
C4 0.0822(16) 0.0380(11) 0.0400(11) -0.0061(9) -0.0113(10) 0.0158(10)
C5 0.0440(10) 0.0377(10) 0.0212(8) -0.0010(7) -0.0059(7) -0.0004(7)
C6 0.0330(9) 0.0375(9) 0.0240(8) -0.0035(7) -0.0083(7) 0.0045(7)
C7 0.0477(11) 0.0445(10) 0.0409(11) -0.0105(8) -0.0098(8) 0.0116(8)
C8 0.0332(9) 0.0380(10) 0.0322(9) 0.0025(8) 0.0018(7) 0.0040(7)
C9 0.0630(13) 0.0587(12) 0.0299(10) -0.0002(9) 0.0018(9) -0.0208(10)
C10 0.0467(11) 0.0352(10) 0.0327(10) 0.0038(8) 0.0032(8) -0.0107(8)
N1 0.0343(8) 0.0468(9) 0.0324(8) -0.0036(7) -0.0043(6) -0.0027(7)
N2 0.0355(8) 0.0423(8) 0.0255(7) -0.0005(6) -0.0001(6) -0.0038(6)
C11 0.0394(10) 0.0363(9) 0.0272(9) -0.0045(7) 0.0001(7) -0.0031(7)
C12 0.0334(9) 0.0258(8) 0.0298(9) 0.0015(7) 0.0020(7) 0.0003(6)
C13 0.0371(9) 0.0387(9) 0.0294(9) -0.0018(7) 0.0080(7) -0.0012(7)
C14 0.0339(9) 0.0293(8) 0.0282(9) 0.0000(7) 0.0029(7) 0.0003(7)
C15 0.0384(10) 0.0421(10) 0.0286(9) 0.0011(7) 0.0030(7) -0.0022(8)
C16 0.0353(9) 0.0446(10) 0.0351(10) -0.0008(8) 0.0034(7) -0.0060(8)

loop_
_atom_type_symbol
_atom_type_description
_atom_type_scat_dispersion_real
_atom_type_scat_dispersion_imag
_atom_type_scat_source
C C 0.0033 0.0016 'International Tables Vol C Tables 4.2.6.8 and 6.1.1.4'
H H 0.0000 0.0000 'International Tables Vol C Tables 4.2.6.8 and 6.1.1.4'
N N 0.0061 0.0033 'International Tables Vol C Tables 4.2.6.8 and 6.1.1.4'
O O 0.0106 0.0060 'International Tables Vol C Tables 4.2.6.8 and 6.1.1.4'

loop_
_geom_angle_atom_site_label_1
_geom_angle_atom_site_label_2
_geom_angle_atom_site_label_3
_geom_angle
_geom_angle_site_symmetry_1
_geom_angle_site_symmetry_3
C10 O4 H4 109.5 . .
C2 C1 H1 119.1 . .
C2 C1 C6 121.8(2) . .
C6 C1 H1 119.1 . .
C1 C2 H2 120.2 . .
C3 C2 C1 119.6(2) . .
C3 C2 H2 120.2 . .
C2 C3 H3 120.0 . .
C2 C3 C4 120.03(19) . .
C4 C3 H3 120.0 . .
C3 C4 H4A 119.3 . .
C3 C4 C5 121.4(2) . .
C5 C4 H4A 119.3 . .
C4 C5 C6 117.94(17) . .
C4 C5 C9 120.62(18) . .
C6 C5 C9 121.41(17) . .
C1 C6 C5 119.18(16) . .
C1 C6 C7 118.19(17) . .
C5 C6 C7 122.60(16) . .
C6 C7 H7A 108.2 . .
C6 C7 H7B 108.2 . .
C6 C7 C8 116.41(14) . .
H7A C7 H7B 107.3 . .
C8 C7 H7A 108.2 . .
C8 C7 H7B 108.2 . .
O1 C8 O2 125.19(16) . .
O1 C8 C7 119.39(15) . .
O2 C8 C7 115.42(15) . .
C5 C9 H9A 108.2 . .
C5 C9 H9B 108.2 . .
H9A C9 H9B 107.4 . .
C10 C9 C5 116.15(15) . .
C10 C9 H9A 108.2 . .
C10 C9 H9B 108.2 . .
O3 C10 O4 123.70(16) . .
O3 C10 C9 123.36(17) . .
O4 C10 C9 112.86(16) . .
C15 N1 H1A 125.9 . .
C16 N1 H1A 125.9 . .
C16 N1 C15 108.13(14) . .
C14 N2 H2A 125.5 . .
C16 N2 H2A 125.5 . .
C16 N2 C14 109.02(14) . .
C12 C11 H11 119.6 . .
C13 C11 H11 119.6 3_655 .
C13 C11 C12 120.84(16) 3_655 .
C11 C12 C14 119.24(14) . .
C13 C12 C11 118.72(15) . .
C13 C12 C14 122.02(15) . .
C11 C13 C12 120.44(16) 3_655 .
C11 C13 H13 119.8 3_655 .
C12 C13 H13 119.8 . .
N2 C14 C12 124.09(14) . .
C15 C14 N2 105.46(14) . .
C15 C14 C12 130.42(15) . .
N1 C15 H15 125.8 . .
C14 C15 N1 108.34(15) . .
C14 C15 H15 125.8 . .
N1 C16 N2 109.05(15) . .
N1 C16 H16 125.5 . .
N2 C16 H16 125.5 . .

loop_
_geom_bond_atom_site_label_1
_geom_bond_atom_site_label_2
_geom_bond_distance
_geom_bond_site_symmetry_2
O1 C8 1.240(2) .
O2 C8 1.254(2) .
O3 C10 1.216(2) .
O4 H4 0.8200 .
O4 C10 1.306(2) .
C1 H1 0.9300 .
C1 C2 1.364(3) .
C1 C6 1.390(2) .
C2 H2 0.9300 .
C2 C3 1.360(3) .
C3 H3 0.9300 .
C3 C4 1.381(3) .
C4 H4A 0.9300 .
C4 C5 1.395(3) .
C5 C6 1.395(2) .
C5 C9 1.506(3) .
C6 C7 1.510(2) .
C7 H7A 0.9700 .
C7 H7B 0.9700 .
C7 C8 1.516(2) .
C9 H9A 0.9700 .
C9 H9B 0.9700 .
C9 C10 1.502(2) .
N1 H1A 0.8600 .
N1 C15 1.369(2) .
N1 C16 1.314(2) .
N2 H2A 0.8600 .
N2 C14 1.379(2) .
N2 C16 1.328(2) .
C11 H11 0.9300 .
C11 C12 1.397(2) .
C11 C13 1.378(2) 3_655
C12 C13 1.390(2) .
C12 C14 1.469(2) .
C13 H13 0.9300 .
C14 C15 1.353(2) .
C15 H15 0.9300 .
C16 H16 0.9300 .

loop_
_geom_hbond_atom_site_label_D
_geom_hbond_atom_site_label_H
_geom_hbond_atom_site_label_A
_geom_hbond_distance_DH
_geom_hbond_distance_HA
_geom_hbond_distance_DA
_geom_hbond_angle_DHA
_geom_hbond_site_symmetry_A
_geom_hbond_publ_flag
O4 H4 O2 0.82 1.72 2.5328(18) 171.2 2_545 yes
N1 H1A O1 0.86 1.74 2.5921(18) 172.4 1_655 yes
N2 H2A O3 0.86 1.90 2.7595(19) 178.9 3_655 yes

loop_
_geom_torsion_atom_site_label_1
_geom_torsion_atom_site_label_2
_geom_torsion_atom_site_label_3
_geom_torsion_atom_site_label_4
_geom_torsion
_geom_torsion_site_symmetry_1
_geom_torsion_site_symmetry_2
_geom_torsion_site_symmetry_3
_geom_torsion_site_symmetry_4
C1 C2 C3 C4 -0.3(3) . . . .
C1 C6 C7 C8 112.32(19) . . . .
C2 C1 C6 C5 -1.1(3) . . . .
C2 C1 C6 C7 177.05(17) . . . .
C2 C3 C4 C5 -0.4(3) . . . .
C3 C4 C5 C6 0.3(3) . . . .
C3 C4 C5 C9 -177.48(17) . . . .
C4 C5 C6 C1 0.4(2) . . . .
C4 C5 C6 C7 -177.70(16) . . . .
C4 C5 C9 C10 -80.1(2) . . . .
C5 C6 C7 C8 -69.6(2) . . . .
C5 C9 C10 O3 26.1(3) . . . .
C5 C9 C10 O4 -157.11(17) . . . .
C6 C1 C2 C3 1.1(3) . . . .
C6 C5 C9 C10 102.1(2) . . . .
C6 C7 C8 O1 -5.3(3) . . . .
C6 C7 C8 O2 175.78(17) . . . .
C9 C5 C6 C1 178.18(15) . . . .
C9 C5 C6 C7 0.1(2) . . . .
N2 C14 C15 N1 0.22(19) . . . .
C11 C12 C13 C11 0.1(3) . . . 3_655
C11 C12 C14 N2 -157.97(15) . . . .
C11 C12 C14 C15 24.5(3) . . . .
C12 C14 C15 N1 178.09(16) . . . .
C13 C11 C12 C13 -0.1(3) 3_655 . . .
C13 C11 C12 C14 -178.56(15) 3_655 . . .
C13 C12 C14 N2 23.6(2) . . . .
C13 C12 C14 C15 -153.91(18) . . . .
C14 N2 C16 N1 0.3(2) . . . .
C14 C12 C13 C11 178.51(15) . . . 3_655
C15 N1 C16 N2 -0.1(2) . . . .
C16 N1 C15 C14 -0.1(2) . . . .
C16 N2 C14 C12 -178.34(15) . . . .
C16 N2 C14 C15 -0.29(18) . . . .
